data_2202914
loop_
_publ_author_name
Chen,Hua
'Wu, Jing'
'Guo, Rongwei'
'Yeung, Chihung'
'Zhou, Zhongyuan'

_publ_section_title
;(<i>S</i>)-2,2',6,6'-Tetramethoxy-4,4'-bis(diphenylphosphino)-3,3'-bipyridine--(2<i>S</i>,3<i>S</i>)-(+)-dibenzoyl-<small>L</small>-tartaric
 acid--chloroform (1/1/1)
;
_journal_issue 9
_journal_name_full 'Acta Crystallographica Section E'
_journal_page_first o1254
_journal_page_last o1256
_journal_paper_doi 10.1107/S1600536803016623
_journal_volume 59
_journal_year 2003
_chemical_formula_iupac 'C38 H34 N2 O6 P2 , C18 H14 O8 , C H Cl3'
_chemical_formula_moiety 'C38 H34 N2 O6 P2 , C18 H14 O8 , C H Cl3'
_chemical_formula_sum 'C57 H49 Cl3 N2 O14 P2'
_chemical_formula_weight 1154.27
_chemical_name_systematic ?
_space_group_IT_number 19
_symmetry_cell_setting orthorhombic
_symmetry_space_group_name_Hall 'P 2ac 2ab'
_symmetry_space_group_name_H-M 'P 21 21 21'
_atom_sites_solution_hydrogens geom
_atom_sites_solution_primary direct
_atom_sites_solution_secondary difmap
_audit_creation_method SHELXL-97
_cell_angle_alpha 90
_cell_angle_beta 90
_cell_angle_gamma 90
_cell_formula_units_Z 4
_cell_length_a 10.0967(10)
_cell_length_b 21.000(2)
_cell_length_c 27.390(3)
_cell_measurement_reflns_used 6132
_cell_measurement_temperature 294(2)
_cell_measurement_theta_max 27.5
_cell_measurement_theta_min 1
_cell_volume 5807.5(10)
_computing_cell_refinement SMART
_computing_data_collection 'SMART (Siemens, 1995)'
_computing_data_reduction 'SHELXTL (Siemens, 1995)'
_computing_molecular_graphics SHELXTL
_computing_publication_material SHELXTL)
_computing_structure_refinement 'SHELXL97 (Sheldrick, 1997)'
_computing_structure_solution 'SHELXS97 (Sheldrick, 1997)'
_diffrn_ambient_temperature 294(2)
_diffrn_measured_fraction_theta_full 0.997
_diffrn_measured_fraction_theta_max 0.997
_diffrn_measurement_device_type 'Siemens CCD area-detector'
_diffrn_measurement_method '\f and \w'
_diffrn_radiation_monochromator graphite
_diffrn_radiation_source 'fine-focus sealed tube'
_diffrn_radiation_type MoK\a
_diffrn_radiation_wavelength 0.71073
_diffrn_reflns_av_R_equivalents 0.043
_diffrn_reflns_av_sigmaI/netI 0.047
_diffrn_reflns_limit_h_max 11
_diffrn_reflns_limit_h_min -13
_diffrn_reflns_limit_k_max 27
_diffrn_reflns_limit_k_min -23
_diffrn_reflns_limit_l_max 35
_diffrn_reflns_limit_l_min -30
_diffrn_reflns_number 39041
_diffrn_reflns_theta_full 27.54
_diffrn_reflns_theta_max 27.5
_diffrn_reflns_theta_min 1.8
_diffrn_standards_decay_% 0
_diffrn_standards_number 0
_exptl_absorpt_coefficient_mu 0.278
_exptl_absorpt_correction_T_max 0.947
_exptl_absorpt_correction_T_min 0.926
_exptl_absorpt_correction_type multi-scan
_exptl_absorpt_process_details '(SADABS; Sheldrick, 1996)'
_exptl_crystal_colour colorless
_exptl_crystal_density_diffrn 1.320
_exptl_crystal_density_method 'not measured'
_exptl_crystal_description block
_exptl_crystal_F_000 2392
_exptl_crystal_size_max 0.28
_exptl_crystal_size_mid 0.28
_exptl_crystal_size_min 0.20
_refine_diff_density_max 0.323
_refine_diff_density_min -0.377
_refine_ls_abs_structure_details 'Flack (1983), 0000 Friedel pairs'
_refine_ls_abs_structure_Flack 0.05(8)
_refine_ls_extinction_method none
_refine_ls_goodness_of_fit_ref 1.01
_refine_ls_hydrogen_treatment constr
_refine_ls_matrix_type full
_refine_ls_number_parameters 725
_refine_ls_number_reflns 13342
_refine_ls_number_restraints 80
_refine_ls_restrained_S_all 1.01
_refine_ls_R_factor_all 0.084
_refine_ls_R_factor_gt 0.053
_refine_ls_shift/su_max 0.014
_refine_ls_shift/su_mean 0.001
_refine_ls_structure_factor_coef Fsqd
_refine_ls_weighting_details 'calc w = 1/[\s^2^(Fo^2^)+(0.08P)^2^] where P = (Fo^2^+2Fc^2^)/3'
_refine_ls_weighting_scheme calc
_refine_ls_wR_factor_gt 0.134
_refine_ls_wR_factor_ref 0.147
_reflns_number_gt 8576
_reflns_number_total 13342
_reflns_threshold_expression I>2\s(I)
_cod_data_source_file tk6106.cif
_cod_data_source_block I
_cod_depositor_comments
;
The following automatic conversions were performed:
'_symmetry_cell_setting' value 'Orthorhombic' changed to 'orthorhombic'
according to '/home/saulius/struct/CIF-dictionaries/cif_core.dic'
dictionary named 'cif_core.dic' version 2.4.1 from 2010-06-29.

Automatic conversion script
Id: cif_fix_enum 1527 2010-12-29 10:47:43Z saulius 

The following automatic conversions were performed:

'_symmetry_cell_setting' value 'Orthorhombic' changed to
'orthorhombic' according to
/home/saulius/struct/CIF-dictionaries/cif_core.dic dictionary named
'cif_core.dic' version 2.4.1 from 2010-06-29.

Automatic conversion script
Id: cif_fix_values 1715 2011-07-08 13:25:40Z adriana 

The following automatic conversions were performed:

'_exptl_absorpt_correction_type' value 'multi-scans' was replaced
with the value 'multi-scan' as specified in the replacement file
'src/cod-tools/trunk/data/replacement-values/replacement_values.lst'.

Automatic conversion script
Id: cif_fix_values 5376 2017-05-30 11:51:03Z andrius 
;
_cod_original_cell_volume 5807.6(10)
_cod_database_code 2202914
_cod_database_fobs_code 2202914

loop_
_symmetry_equiv_pos_as_xyz
'x, y, z'
'-x+1/2, -y, z+1/2'
'-x, y+1/2, -z+1/2'
'x+1/2, -y+1/2, -z'

loop_
_atom_site_label
_atom_site_fract_x
_atom_site_fract_y
_atom_site_fract_z
_atom_site_U_iso_or_equiv
_atom_site_adp_type
_atom_site_calc_flag
_atom_site_refinement_flags
_atom_site_occupancy
_atom_site_disorder_assembly
_atom_site_disorder_group
_atom_site_type_symbol
O1 0.3805(3) 0.55217(10) 0.63658(9) 0.0991(7) Uani d . 1 . . O
O2 0.44452(16) 0.45185(8) 0.62542(6) 0.0600(4) Uani d . 1 . . O
O3 0.5037(2) 0.45131(14) 0.72252(7) 0.1026(8) Uani d . 1 . . O
O4 0.7157(2) 0.47059(10) 0.70609(6) 0.0777(6) Uani d . 1 . . O
H4 0.7372 0.4630 0.7344 0.093 Uiso d R 1 . . H
O5 0.5867(2) 0.37045(10) 0.53949(7) 0.0870(6) Uani d . 1 . . O
O6 0.66929(19) 0.46893(8) 0.54002(6) 0.0641(5) Uani d . 1 . . O
H6 0.6555 0.4676 0.5105 0.096 Uiso calc R 1 . . H
O7 0.63254(17) 0.35689(8) 0.63706(6) 0.0598(4) Uani d . 1 . . O
O8 0.8171(2) 0.31478(11) 0.60587(9) 0.0926(7) Uani d . 1 . . O
C1 0.1271(3) 0.5199(2) 0.59568(12) 0.1042(12) Uani d D 1 . . C
H1A 0.1373 0.5615 0.6066 0.125 Uiso calc R 1 . . H
C2 0.0109(4) 0.5016(2) 0.57382(15) 0.1169(15) Uani d D 1 . . C
H2A -0.0589 0.5302 0.5711 0.140 Uiso calc R 1 . . H
C3 -0.0014(4) 0.4423(2) 0.55642(15) 0.1299(18) Uani d D 1 . . C
H3A -0.0791 0.4306 0.5405 0.156 Uiso calc R 1 . . H
C4 0.0970(3) 0.3989(2) 0.56163(16) 0.1219(15) Uani d D 1 . . C
H4A 0.0862 0.3576 0.5499 0.146 Uiso calc R 1 . . H
C5 0.2126(3) 0.41609(18) 0.58426(13) 0.0925(10) Uani d D 1 . . C
H5A 0.2803 0.3865 0.5879 0.111 Uiso calc R 1 . . H
C6 0.2287(3) 0.47658(15) 0.60142(9) 0.0724(8) Uani d D 1 . . C
C7 0.3561(3) 0.49931(15) 0.62368(9) 0.0653(7) Uani d . 1 . . C
C8 0.5770(2) 0.46591(12) 0.63959(8) 0.0550(6) Uani d . 1 . . C
H8A 0.6013 0.5087 0.6284 0.066 Uiso calc R 1 . . H
C9 0.5932(3) 0.46152(13) 0.69510(9) 0.0627(7) Uani d . 1 . . C
C10 0.6628(2) 0.41686(12) 0.61447(8) 0.0547(6) Uani d . 1 . . C
H10A 0.7564 0.4271 0.6198 0.066 Uiso calc R 1 . . H
C11 0.6347(3) 0.41456(14) 0.55988(9) 0.0576(6) Uani d . 1 . . C
C12 0.7197(3) 0.30898(14) 0.63152(10) 0.0648(7) Uani d . 1 . . C
C13 0.6840(3) 0.25199(13) 0.65916(10) 0.0677(7) Uani d . 1 . . C
C14 0.5778(3) 0.25204(14) 0.69159(10) 0.0719(8) Uani d . 1 . . C
H14A 0.5277 0.2888 0.6960 0.086 Uiso calc R 1 . . H
C15 0.5469(4) 0.19720(16) 0.71729(12) 0.0881(10) Uani d . 1 . . C
H15A 0.4764 0.1974 0.7392 0.106 Uiso calc R 1 . . H
C16 0.6186(5) 0.14293(17) 0.71083(13) 0.1031(12) Uani d . 1 . . C
H16A 0.5973 0.1066 0.7286 0.124 Uiso calc R 1 . . H
C17 0.7192(4) 0.14131(17) 0.67929(16) 0.1044(12) Uani d . 1 . . C
H17A 0.7653 0.1035 0.6743 0.125 Uiso calc R 1 . . H
C18 0.7555(4) 0.19620(15) 0.65381(13) 0.0882(10) Uani d . 1 . . C
H18A 0.8284 0.1953 0.6331 0.106 Uiso calc R 1 . . H
P1 0.25641(7) 1.05372(3) 0.59321(2) 0.05236(15) Uani d . 1 . . P
P2 0.11799(6) 0.88060(3) 0.68866(2) 0.04946(15) Uani d . 1 . . P
O9 0.17698(17) 1.02580(8) 0.55299(5) 0.0567(4) Uani d . 1 . . O
O10 0.2136(3) 1.14949(12) 0.76243(8) 0.1064(8) Uani d . 1 . . O
O11 -0.10346(19) 1.00073(10) 0.72040(6) 0.0704(5) Uani d . 1 . . O
O12 -0.10600(18) 1.05418(9) 0.58546(6) 0.0653(5) Uani d . 1 . . O
O13 -0.1001(3) 0.85143(11) 0.52157(7) 0.0909(7) Uani d . 1 . . O
O14 0.20482(17) 0.92923(8) 0.71128(6) 0.0593(4) Uani d . 1 . . O
N1 0.0509(2) 1.07623(11) 0.74167(7) 0.0658(6) Uani d . 1 . . N
N2 -0.1035(2) 0.95351(10) 0.55315(7) 0.0556(5) Uani d . 1 . . N
C19 0.3154(3) 1.13159(13) 0.57680(10) 0.0701(8) Uani d D 1 . . C
C20 0.2224(5) 1.17436(15) 0.55988(19) 0.1336(18) Uani d D 1 . . C
H20A 0.1332 1.1633 0.5602 0.160 Uiso calc R 1 . . H
C21 0.2599(5) 1.23308(19) 0.5425(2) 0.173(2) Uani d D 1 . . C
H21A 0.1971 1.2614 0.5305 0.208 Uiso calc R 1 . . H
C22 0.3908(5) 1.24914(19) 0.54317(18) 0.154(2) Uani d D 1 . . C
H22A 0.4160 1.2893 0.5323 0.185 Uiso calc R 1 . . H
C23 0.4852(5) 1.20848(18) 0.55920(13) 0.1180(15) Uani d D 1 . . C
H23A 0.5741 1.2201 0.5590 0.142 Uiso calc R 1 . . H
C24 0.4462(3) 1.14937(16) 0.57590(11) 0.0874(10) Uani d D 1 . . C
H24A 0.5101 1.1209 0.5868 0.105 Uiso calc R 1 . . H
C25 0.3986(3) 1.00518(13) 0.60725(8) 0.0593(7) Uani d D 1 . . C
C26 0.4589(3) 1.00151(15) 0.65229(10) 0.0748(8) Uani d D 1 . . C
H26A 0.4244 1.0244 0.6784 0.090 Uiso calc R 1 . . H
C27 0.5698(3) 0.96424(17) 0.65900(11) 0.0872(10) Uani d D 1 . . C
H27A 0.6099 0.9623 0.6895 0.105 Uiso calc R 1 . . H
C28 0.6208(3) 0.93032(19) 0.62107(11) 0.0985(11) Uani d D 1 . . C
H28A 0.6971 0.9062 0.6256 0.118 Uiso calc R 1 . . H
C29 0.5601(3) 0.9314(2) 0.57577(12) 0.1106(13) Uani d D 1 . . C
H29A 0.5933 0.9070 0.5502 0.133 Uiso calc R 1 . . H
C30 0.4502(3) 0.96897(18) 0.56901(10) 0.0929(11) Uani d D 1 . . C
H30A 0.4096 0.9703 0.5385 0.111 Uiso calc R 1 . . H
C31 0.1649(3) 1.06377(11) 0.65001(8) 0.0523(6) Uani d . 1 . . C
C32 0.2153(3) 1.10768(13) 0.68393(10) 0.0686(8) Uani d . 1 . . C
H32A 0.2856 1.1344 0.6760 0.082 Uiso calc R 1 . . H
C33 0.1569(3) 1.10955(14) 0.72920(10) 0.0721(8) Uani d . 1 . . C
C34 0.1654(5) 1.1453(2) 0.81149(12) 0.1236(15) Uani d . 1 . . C
H34A 0.0722 1.1543 0.8119 0.185 Uiso calc R 1 . . H
H34B 0.2111 1.1757 0.8316 0.185 Uiso calc R 1 . . H
H34C 0.1805 1.1032 0.8239 0.185 Uiso calc R 1 . . H
C35 0.0035(3) 1.03613(12) 0.70902(8) 0.0549(6) Uani d . 1 . . C
C36 -0.1524(4) 1.00470(19) 0.76961(11) 0.0948(11) Uani d . 1 . . C
H36A -0.0864 0.9889 0.7918 0.142 Uiso calc R 1 . . H
H36B -0.2314 0.9796 0.7726 0.142 Uiso calc R 1 . . H
H36C -0.1722 1.0483 0.7773 0.142 Uiso calc R 1 . . H
C37 0.0575(2) 1.02631(11) 0.66235(8) 0.0458(5) Uani d . 1 . . C
C38 0.0055(2) 0.97544(11) 0.62965(7) 0.0446(5) Uani d . 1 . . C
C39 -0.0690(2) 0.99299(12) 0.58846(8) 0.0493(6) Uani d . 1 . . C
C40 -0.1728(3) 1.07385(16) 0.54199(11) 0.0854(10) Uani d . 1 . . C
H40A -0.1154 1.0680 0.5144 0.128 Uiso calc R 1 . . H
H40B -0.1965 1.1180 0.5447 0.128 Uiso calc R 1 . . H
H40C -0.2514 1.0488 0.5377 0.128 Uiso calc R 1 . . H
C41 -0.0705(3) 0.89319(14) 0.55802(8) 0.0610(7) Uani d . 1 . . C
C42 -0.1514(5) 0.8782(2) 0.47710(11) 0.1156(14) Uani d . 1 . . C
H42A -0.2373 0.8961 0.4831 0.173 Uiso calc R 1 . . H
H42B -0.1584 0.8454 0.4528 0.173 Uiso calc R 1 . . H
H42C -0.0926 0.9109 0.4657 0.173 Uiso calc R 1 . . H
C43 -0.0046(3) 0.86866(12) 0.59801(8) 0.0577(7) Uani d . 1 . . C
H43A 0.0132 0.8253 0.6006 0.069 Uiso calc R 1 . . H
C44 0.0342(2) 0.91122(11) 0.63451(7) 0.0462(5) Uani d . 1 . . C
C45 0.2119(3) 0.81221(11) 0.67053(9) 0.0586(7) Uani d D 1 . . C
C46 0.3406(4) 0.82231(17) 0.65534(19) 0.1272(16) Uani d D 1 . . C
H46A 0.3745 0.8635 0.6544 0.153 Uiso calc R 1 . . H
C47 0.4184(5) 0.77211(19) 0.6417(2) 0.166(2) Uani d D 1 . . C
H47A 0.5011 0.7803 0.6282 0.199 Uiso calc R 1 . . H
C48 0.3795(4) 0.71099(18) 0.64712(14) 0.1117(13) Uani d D 1 . . C
H48A 0.4366 0.6775 0.6400 0.134 Uiso calc R 1 . . H
C49 0.2550(4) 0.69997(17) 0.66314(17) 0.1165(15) Uani d D 1 . . C
H49A 0.2243 0.6584 0.6661 0.140 Uiso calc R 1 . . H
C50 0.1735(4) 0.75024(14) 0.67517(16) 0.1005(12) Uani d D 1 . . C
H50A 0.0890 0.7416 0.6869 0.121 Uiso calc R 1 . . H
C51 -0.0102(3) 0.85161(13) 0.72909(8) 0.0601(7) Uani d D 1 . . C
C52 -0.1397(3) 0.84408(18) 0.71651(11) 0.0896(10) Uani d D 1 . . C
H52A -0.1662 0.8532 0.6848 0.108 Uiso calc R 1 . . H
C53 -0.2315(4) 0.8234(2) 0.74950(13) 0.1100(13) Uani d D 1 . . C
H53A -0.3201 0.8204 0.7404 0.132 Uiso calc R 1 . . H
C54 -0.1945(4) 0.8073(2) 0.79530(13) 0.1159(14) Uani d D 1 . . C
H54A -0.2558 0.7909 0.8173 0.139 Uiso calc R 1 . . H
C55 -0.0681(4) 0.8153(3) 0.80842(14) 0.145(2) Uani d D 1 . . C
H55A -0.0424 0.8058 0.8402 0.174 Uiso calc R 1 . . H
C56 0.0242(4) 0.8372(2) 0.77582(10) 0.1167(15) Uani d D 1 . . C
H56A 0.1116 0.8424 0.7858 0.140 Uiso calc R 1 . . H
C57 -0.6853(6) 0.7958(3) 0.4693(2) 0.1631(17) Uani d D 1 A 1 C
H57 -0.6627 0.7622 0.4926 0.196 Uiso calc R 1 A 1 H
Cl1 -0.5416(3) 0.81617(11) 0.44082(11) 0.2404(11) Uani d D 1 A 1 Cl
Cl2 -0.7971(4) 0.76482(17) 0.43153(12) 0.2098(15) Uani d PD 0.587(2) A 1 Cl
Cl3 -0.7441(6) 0.8565(3) 0.5022(2) 0.313(2) Uani d PD 0.587(2) A 1 Cl
Cl2' -0.8010(5) 0.8625(4) 0.4446(2) 0.283(4) Uani d PD 0.413(2) A 2 Cl
Cl3' -0.7003(7) 0.8022(2) 0.52905(13) 0.203(3) Uani d PD 0.413(2) A 2 Cl

loop_
_atom_site_aniso_label
_atom_site_aniso_U_11
_atom_site_aniso_U_22
_atom_site_aniso_U_33
_atom_site_aniso_U_12
_atom_site_aniso_U_13
_atom_site_aniso_U_23
O1 0.1106(17) 0.0727(13) 0.1139(17) 0.0227(14) -0.0159(15) -0.0060(13)
O2 0.0532(9) 0.0667(10) 0.0600(9) 0.0019(9) -0.0065(8) 0.0091(8)
O3 0.0825(14) 0.174(2) 0.0516(10) 0.0113(16) 0.0075(10) 0.0223(13)
O4 0.0769(13) 0.1094(15) 0.0467(9) -0.0174(11) -0.0176(9) 0.0124(10)
O5 0.1129(16) 0.0855(13) 0.0626(11) -0.0377(13) -0.0210(11) 0.0016(10)
O6 0.0765(11) 0.0779(11) 0.0378(8) -0.0127(10) -0.0063(8) 0.0063(8)
O7 0.0589(10) 0.0657(10) 0.0549(9) 0.0062(9) 0.0036(8) 0.0136(8)
O8 0.0772(13) 0.1006(15) 0.0999(15) 0.0171(12) 0.0264(12) 0.0000(13)
C1 0.075(2) 0.151(3) 0.087(2) 0.040(2) 0.0062(18) 0.032(2)
C2 0.069(2) 0.176(4) 0.106(3) 0.047(3) -0.005(2) 0.029(3)
C3 0.065(2) 0.228(6) 0.098(3) -0.006(3) 0.005(2) 0.029(3)
C4 0.061(2) 0.167(4) 0.138(3) -0.018(2) -0.015(2) -0.006(3)
C5 0.0631(19) 0.115(3) 0.099(2) -0.0013(19) -0.0021(18) 0.005(2)
C6 0.0572(15) 0.115(2) 0.0451(13) 0.0212(16) 0.0072(12) 0.0218(14)
C7 0.0712(17) 0.0783(18) 0.0464(13) 0.0212(15) 0.0042(13) 0.0134(13)
C8 0.0539(13) 0.0631(14) 0.0479(12) -0.0049(12) -0.0085(11) 0.0101(11)
C9 0.0672(17) 0.0773(17) 0.0435(12) 0.0074(14) -0.0046(12) 0.0096(12)
C10 0.0501(13) 0.0674(15) 0.0465(12) -0.0068(12) -0.0032(10) 0.0098(11)
C11 0.0505(14) 0.0715(16) 0.0508(13) -0.0069(13) -0.0029(11) 0.0058(12)
C12 0.0607(16) 0.0796(18) 0.0541(14) 0.0129(14) -0.0016(13) -0.0017(13)
C13 0.0748(17) 0.0652(16) 0.0631(16) 0.0120(14) -0.0132(14) -0.0007(13)
C14 0.0812(19) 0.0680(17) 0.0663(16) 0.0035(15) 0.0015(15) 0.0025(14)
C15 0.102(2) 0.082(2) 0.080(2) -0.005(2) -0.0040(18) 0.0137(17)
C16 0.144(3) 0.074(2) 0.091(2) 0.004(2) -0.030(2) 0.0181(18)
C17 0.121(3) 0.072(2) 0.120(3) 0.035(2) -0.022(3) 0.000(2)
C18 0.093(2) 0.079(2) 0.093(2) 0.0248(18) -0.0101(19) -0.0016(17)
P1 0.0571(3) 0.0603(4) 0.0397(3) -0.0099(3) -0.0014(3) 0.0026(3)
P2 0.0547(3) 0.0560(3) 0.0377(3) 0.0027(3) -0.0068(3) 0.0012(3)
O9 0.0608(10) 0.0696(10) 0.0396(8) -0.0113(8) 0.0004(7) 0.0022(8)
O10 0.143(2) 0.1101(16) 0.0664(12) -0.0255(16) -0.0056(13) -0.0403(12)
O11 0.0662(11) 0.0945(13) 0.0505(9) -0.0026(10) 0.0140(9) -0.0057(9)
O12 0.0677(11) 0.0703(11) 0.0581(9) 0.0186(9) -0.0112(9) 0.0075(8)
O13 0.1265(18) 0.0947(14) 0.0514(10) -0.0049(14) -0.0340(11) -0.0155(10)
O14 0.0646(10) 0.0673(10) 0.0458(8) 0.0007(8) -0.0152(8) -0.0012(8)
N1 0.0771(15) 0.0706(13) 0.0497(11) 0.0121(12) 0.0007(11) -0.0132(10)
N2 0.0534(11) 0.0722(13) 0.0411(9) -0.0057(11) -0.0095(8) 0.0050(9)
C19 0.0854(19) 0.0715(18) 0.0534(14) -0.0208(15) -0.0156(13) 0.0047(13)
C20 0.136(4) 0.070(2) 0.195(5) -0.015(2) -0.066(3) 0.032(3)
C21 0.183(5) 0.074(3) 0.263(6) -0.035(3) -0.106(5) 0.049(3)
C22 0.238(6) 0.091(3) 0.133(3) -0.084(3) -0.054(4) 0.028(2)
C23 0.147(3) 0.124(3) 0.083(2) -0.075(3) -0.014(2) 0.018(2)
C24 0.095(2) 0.096(2) 0.0707(18) -0.0383(19) -0.0078(17) 0.0193(17)
C25 0.0578(15) 0.0709(16) 0.0491(13) -0.0078(13) 0.0053(11) 0.0097(12)
C26 0.0736(18) 0.094(2) 0.0568(15) 0.0052(17) -0.0034(14) 0.0040(15)
C27 0.0713(19) 0.127(3) 0.0631(17) 0.007(2) -0.0074(15) 0.0107(18)
C28 0.0607(17) 0.142(3) 0.093(2) 0.015(2) 0.0125(18) 0.033(2)
C29 0.093(2) 0.162(3) 0.077(2) 0.053(3) 0.0120(19) -0.003(2)
C30 0.080(2) 0.146(3) 0.0527(16) 0.022(2) -0.0002(15) -0.0061(18)
C31 0.0615(14) 0.0528(13) 0.0426(11) 0.0048(12) -0.0082(10) -0.0048(10)
C32 0.0791(18) 0.0634(16) 0.0634(16) -0.0122(14) -0.0059(14) -0.0088(13)
C33 0.095(2) 0.0707(17) 0.0508(14) 0.0036(16) -0.0116(14) -0.0220(13)
C34 0.156(4) 0.146(3) 0.069(2) -0.007(3) 0.008(2) -0.061(2)
C35 0.0619(15) 0.0596(14) 0.0431(12) 0.0113(12) -0.0024(11) -0.0048(11)
C36 0.100(2) 0.124(3) 0.0610(16) -0.005(2) 0.0309(17) -0.0095(18)
C37 0.0493(12) 0.0489(12) 0.0392(11) 0.0073(11) -0.0036(10) 0.0019(9)
C38 0.0398(11) 0.0599(14) 0.0340(10) 0.0002(10) 0.0010(9) 0.0004(10)
C39 0.0421(11) 0.0656(15) 0.0402(11) 0.0012(11) 0.0016(10) 0.0052(11)
C40 0.086(2) 0.095(2) 0.0745(18) 0.0153(18) -0.0258(16) 0.0212(17)
C41 0.0667(15) 0.0758(18) 0.0404(12) -0.0111(14) -0.0082(11) -0.0065(12)
C42 0.166(4) 0.127(3) 0.0531(16) 0.004(3) -0.045(2) -0.0201(19)
C43 0.0727(16) 0.0567(15) 0.0436(12) -0.0051(13) -0.0110(12) -0.0029(11)
C44 0.0495(12) 0.0565(13) 0.0327(10) 0.0003(10) -0.0049(9) 0.0024(10)
C45 0.0752(17) 0.0534(14) 0.0472(13) 0.0065(13) -0.0067(12) 0.0051(11)
C46 0.119(3) 0.071(2) 0.192(4) 0.018(2) 0.079(3) 0.017(2)
C47 0.139(4) 0.106(3) 0.252(6) 0.029(3) 0.106(4) -0.006(4)
C48 0.138(3) 0.094(3) 0.103(3) 0.051(3) 0.002(3) -0.009(2)
C49 0.134(3) 0.060(2) 0.156(4) 0.011(2) -0.022(3) -0.009(2)
C50 0.089(2) 0.067(2) 0.146(3) -0.0004(18) 0.000(2) -0.004(2)
C51 0.0576(15) 0.0754(17) 0.0473(13) 0.0035(13) -0.0032(12) 0.0072(12)
C52 0.070(2) 0.131(3) 0.0683(18) -0.012(2) -0.0055(16) 0.0292(19)
C53 0.067(2) 0.161(4) 0.102(3) -0.027(2) 0.005(2) 0.024(3)
C54 0.085(2) 0.173(4) 0.090(3) -0.019(3) 0.016(2) 0.033(3)
C55 0.099(3) 0.269(6) 0.067(2) -0.027(4) -0.005(2) 0.065(3)
C56 0.079(2) 0.218(4) 0.0533(17) -0.013(3) -0.0058(16) 0.039(2)
C57 0.200 0.161(4) 0.128(4) -0.033(5) 0.030(4) 0.013(4)
Cl1 0.210(2) 0.2053(19) 0.306(3) -0.0297(18) 0.043(2) 0.0024(19)
Cl2 0.237(3) 0.193(3) 0.200(3) -0.030(3) -0.119(2) -0.014(2)
Cl3 0.298(5) 0.342(6) 0.299(6) -0.095(5) 0.129(4) -0.160(4)
Cl2' 0.166(4) 0.430(9) 0.254(5) 0.053(5) 0.053(4) 0.190(6)
Cl3' 0.323(7) 0.190(4) 0.097(2) -0.008(5) -0.008(3) -0.020(2)

loop_
_atom_type_symbol
_atom_type_description
_atom_type_scat_dispersion_real
_atom_type_scat_dispersion_imag
_atom_type_scat_source
C C 0.0033 0.0016 'International Tables Vol C Tables 4.2.6.8 and 6.1.1.4'
H H 0.0000 0.0000 'International Tables Vol C Tables 4.2.6.8 and 6.1.1.4'
N N 0.0061 0.0033 'International Tables Vol C Tables 4.2.6.8 and 6.1.1.4'
O O 0.0106 0.0060 'International Tables Vol C Tables 4.2.6.8 and 6.1.1.4'
Cl Cl 0.1484 0.1585 'International Tables Vol C Tables 4.2.6.8 and 6.1.1.4'
P P 0.1023 0.0942 'International Tables Vol C Tables 4.2.6.8 and 6.1.1.4'

loop_
_geom_angle_atom_site_label_1
_geom_angle_atom_site_label_2
_geom_angle_atom_site_label_3
_geom_angle
C7 O2 C8 118.8(2)
C9 O4 H4 116.5
C11 O6 H6 109.5
C12 O7 C10 117.9(2)
C2 C1 C6 120.1(4)
C2 C1 H1A 120.0
C6 C1 H1A 120.0
C3 C2 C1 119.7(4)
C3 C2 H2A 120.1
C1 C2 H2A 120.1
C2 C3 C4 121.3(4)
C2 C3 H3A 119.4
C4 C3 H3A 119.4
C3 C4 C5 119.6(4)
C3 C4 H4A 120.2
C5 C4 H4A 120.2
C6 C5 C4 120.2(4)
C6 C5 H5A 119.9
C4 C5 H5A 119.9
C5 C6 C1 119.0(3)
C5 C6 C7 122.6(3)
C1 C6 C7 118.3(3)
O1 C7 O2 123.0(3)
O1 C7 C6 126.5(3)
O2 C7 C6 110.4(3)
O2 C8 C10 105.86(19)
O2 C8 C9 111.0(2)
C10 C8 C9 110.5(2)
O2 C8 H8A 109.8
C10 C8 H8A 109.8
C9 C8 H8A 109.8
O3 C9 O4 127.3(2)
O3 C9 C8 123.7(2)
O4 C9 C8 109.0(2)
O7 C10 C8 106.22(18)
O7 C10 C11 110.8(2)
C8 C10 C11 111.2(2)
O7 C10 H10A 109.5
C8 C10 H10A 109.5
C11 C10 H10A 109.5
O5 C11 O6 126.4(2)
O5 C11 C10 124.3(2)
O6 C11 C10 109.3(2)
O8 C12 O7 121.3(3)
O8 C12 C13 125.6(3)
O7 C12 C13 113.1(2)
C18 C13 C14 118.0(3)
C18 C13 C12 120.6(3)
C14 C13 C12 121.3(3)
C15 C14 C13 119.8(3)
C15 C14 H14A 120.1
C13 C14 H14A 120.1
C16 C15 C14 120.6(4)
C16 C15 H15A 119.7
C14 C15 H15A 119.7
C17 C16 C15 120.7(3)
C17 C16 H16A 119.6
C15 C16 H16A 119.6
C16 C17 C18 120.2(3)
C16 C17 H17A 119.9
C18 C17 H17A 119.9
C13 C18 C17 120.6(3)
C13 C18 H18A 119.7
C17 C18 H18A 119.7
O9 P1 C19 110.67(11)
O9 P1 C25 111.44(11)
C19 P1 C25 107.70(13)
O9 P1 C31 113.93(11)
C19 P1 C31 106.04(12)
C25 P1 C31 106.70(11)
O14 P2 C45 110.81(11)
O14 P2 C51 113.54(11)
C45 P2 C51 106.19(12)
O14 P2 C44 111.80(10)
C45 P2 C44 107.62(11)
C51 P2 C44 106.52(11)
C33 O10 C34 116.5(3)
C35 O11 C36 117.4(2)
C39 O12 C40 117.4(2)
C41 O13 C42 116.7(3)
C35 N1 C33 117.2(2)
C41 N2 C39 117.6(2)
C24 C19 C20 118.2(3)
C24 C19 P1 124.8(2)
C20 C19 P1 116.8(2)
C21 C20 C19 120.8(4)
C21 C20 H20A 119.6
C19 C20 H20A 119.6
C22 C21 C20 119.0(4)
C22 C21 H21A 120.5
C20 C21 H21A 120.5
C23 C22 C21 122.1(4)
C23 C22 H22A 119.0
C21 C22 H22A 119.0
C22 C23 C24 118.3(4)
C22 C23 H23A 120.9
C24 C23 H23A 120.9
C19 C24 C23 121.7(4)
C19 C24 H24A 119.2
C23 C24 H24A 119.2
C26 C25 C30 118.5(3)
C26 C25 P1 125.1(2)
C30 C25 P1 116.5(2)
C25 C26 C27 120.7(3)
C25 C26 H26A 119.7
C27 C26 H26A 119.7
C28 C27 C26 120.2(3)
C28 C27 H27A 119.9
C26 C27 H27A 119.9
C27 C28 C29 120.6(3)
C27 C28 H28A 119.7
C29 C28 H28A 119.7
C30 C29 C28 119.2(3)
C30 C29 H29A 120.4
C28 C29 H29A 120.4
C29 C30 C25 120.9(3)
C29 C30 H30A 119.6
C25 C30 H30A 119.6
C37 C31 C32 119.8(2)
C37 C31 P1 122.75(17)
C32 C31 P1 117.2(2)
C33 C32 C31 117.4(3)
C33 C32 H32A 121.3
C31 C32 H32A 121.3
N1 C33 O10 119.5(3)
N1 C33 C32 124.4(2)
O10 C33 C32 116.1(3)
O10 C34 H34A 109.5
O10 C34 H34B 109.5
H34A C34 H34B 109.5
O10 C34 H34C 109.5
H34A C34 H34C 109.5
H34B C34 H34C 109.5
N1 C35 O11 119.1(2)
N1 C35 C37 124.7(2)
O11 C35 C37 116.1(2)
O11 C36 H36A 109.5
O11 C36 H36B 109.5
H36A C36 H36B 109.5
O11 C36 H36C 109.5
H36A C36 H36C 109.5
H36B C36 H36C 109.5
C31 C37 C35 116.3(2)
C31 C37 C38 122.54(19)
C35 C37 C38 121.0(2)
C44 C38 C39 116.4(2)
C44 C38 C37 124.52(19)
C39 C38 C37 118.9(2)
N2 C39 O12 118.9(2)
N2 C39 C38 124.4(2)
O12 C39 C38 116.7(2)
O12 C40 H40A 109.5
O12 C40 H40B 109.5
H40A C40 H40B 109.5
O12 C40 H40C 109.5
H40A C40 H40C 109.5
H40B C40 H40C 109.5
N2 C41 O13 119.3(2)
N2 C41 C43 124.1(2)
O13 C41 C43 116.5(2)
O13 C42 H42A 109.5
O13 C42 H42B 109.5
H42A C42 H42B 109.5
O13 C42 H42C 109.5
H42A C42 H42C 109.5
H42B C42 H42C 109.5
C41 C43 C44 117.6(2)
C41 C43 H43A 121.2
C44 C43 H43A 121.2
C38 C44 C43 119.7(2)
C38 C44 P2 121.19(16)
C43 C44 P2 119.10(18)
C50 C45 C46 116.3(3)
C50 C45 P2 126.0(2)
C46 C45 P2 117.3(2)
C47 C46 C45 120.3(3)
C47 C46 H46A 119.8
C45 C46 H46A 119.8
C48 C47 C46 122.4(4)
C48 C47 H47A 118.8
C46 C47 H47A 118.8
C49 C48 C47 118.0(4)
C49 C48 H48A 121.0
C47 C48 H48A 121.0
C48 C49 C50 120.1(4)
C48 C49 H49A 119.9
C50 C49 H49A 119.9
C45 C50 C49 122.6(4)
C45 C50 H50A 118.7
C49 C50 H50A 118.7
C56 C51 C52 117.2(3)
C56 C51 P2 117.9(2)
C52 C51 P2 124.8(2)
C51 C52 C53 121.4(3)
C51 C52 H52A 119.3
C53 C52 H52A 119.3
C54 C53 C52 120.4(3)
C54 C53 H53A 119.8
C52 C53 H53A 119.8
C55 C54 C53 118.9(3)
C55 C54 H54A 120.6
C53 C54 H54A 120.6
C54 C55 C56 121.1(3)
C54 C55 H55A 119.5
C56 C55 H55A 119.5
C51 C56 C55 121.0(3)
C51 C56 H56A 119.5
C55 C56 H56A 119.5
Cl2 C57 Cl3 113.1(5)
Cl2 C57 Cl1 113.1(4)
Cl3 C57 Cl1 111.1(4)
Cl2 C57 H57 106.3
Cl3 C57 H57 106.3
Cl1 C57 H57 106.3

loop_
_geom_bond_atom_site_label_1
_geom_bond_atom_site_label_2
_geom_bond_site_symmetry_2
_geom_bond_distance
_geom_bond_publ_flag
O1 C7 . 1.191(4) ?
O2 C7 . 1.339(3) ?
O2 C8 . 1.424(3) ?
O3 C9 . 1.194(3) ?
O4 C9 . 1.287(3) ?
O4 H4 . 0.8200 ?
O5 C11 . 1.185(3) ?
O6 C11 . 1.312(3) ?
O6 H6 . 0.8200 ?
O7 C12 . 1.346(3) ?
O7 C10 . 1.436(3) ?
O8 C12 . 1.215(3) ?
C1 C2 . 1.371(5) ?
C1 C6 . 1.380(4) ?
C1 H1A . 0.9300 ?
C2 C3 . 1.339(5) ?
C2 H2A . 0.9300 ?
C3 C4 . 1.357(5) ?
C3 H3A . 0.9300 ?
C4 C5 . 1.370(4) ?
C4 H4A . 0.9300 ?
C5 C6 . 1.364(4) ?
C5 H5A . 0.9300 ?
C6 C7 . 1.501(4) ?
C8 C10 . 1.511(4) ?
C8 C9 . 1.532(3) ?
C8 H8A . 0.9800 ?
C10 C11 . 1.523(3) ?
C10 H10A . 0.9800 ?
C12 C13 . 1.461(4) ?
C13 C18 . 1.384(4) ?
C13 C14 . 1.393(4) ?
C14 C15 . 1.385(4) ?
C14 H14A . 0.9300 ?
C15 C16 . 1.362(5) ?
C15 H15A . 0.9300 ?
C16 C17 . 1.334(6) ?
C16 H16A . 0.9300 ?
C17 C18 . 1.396(5) ?
C17 H17A . 0.9300 ?
C18 H18A . 0.9300 ?
P1 O9 . 1.4835(17) ?
P1 C19 . 1.797(3) ?
P1 C25 . 1.802(3) ?
P1 C31 . 1.822(2) ?
P2 O14 . 1.4816(18) ?
P2 C45 . 1.791(3) ?
P2 C51 . 1.809(3) ?
P2 C44 . 1.825(2) ?
O10 C33 . 1.364(3) ?
O10 C34 . 1.432(4) ?
O11 C35 . 1.347(3) ?
O11 C36 . 1.438(3) ?
O12 C39 . 1.341(3) ?
O12 C40 . 1.429(3) ?
O13 C41 . 1.362(3) ?
O13 C42 . 1.438(4) ?
N1 C35 . 1.318(3) ?
N1 C33 . 1.324(4) ?
N2 C41 . 1.317(3) ?
N2 C39 . 1.321(3) ?
C19 C24 . 1.372(4) ?
C19 C20 . 1.380(4) ?
C20 C21 . 1.375(5) ?
C20 H20A . 0.9300 ?
C21 C22 . 1.364(5) ?
C21 H21A . 0.9300 ?
C22 C23 . 1.353(5) ?
C22 H22A . 0.9300 ?
C23 C24 . 1.380(4) ?
C23 H23A . 0.9300 ?
C24 H24A . 0.9300 ?
C25 C26 . 1.378(3) ?
C25 C30 . 1.395(4) ?
C26 C27 . 1.379(4) ?
C26 H26A . 0.9300 ?
C27 C28 . 1.361(4) ?
C27 H27A . 0.9300 ?
C28 C29 . 1.384(4) ?
C28 H28A . 0.9300 ?
C29 C30 . 1.375(4) ?
C29 H29A . 0.9300 ?
C30 H30A . 0.9300 ?
C31 C37 . 1.381(3) ?
C31 C32 . 1.405(4) ?
C32 C33 . 1.374(4) ?
C32 H32A . 0.9300 ?
C34 H34A . 0.9600 ?
C34 H34B . 0.9600 ?
C34 H34C . 0.9600 ?
C35 C37 . 1.405(3) ?
C36 H36A . 0.9600 ?
C36 H36B . 0.9600 ?
C36 H36C . 0.9600 ?
C37 C38 . 1.490(3) ?
C38 C44 . 1.386(3) ?
C38 C39 . 1.405(3) ?
C40 H40A . 0.9600 ?
C40 H40B . 0.9600 ?
C40 H40C . 0.9600 ?
C41 C43 . 1.381(3) ?
C42 H42A . 0.9600 ?
C42 H42B . 0.9600 ?
C42 H42C . 0.9600 ?
C43 C44 . 1.397(3) ?
C43 H43A . 0.9300 ?
C45 C50 . 1.364(4) ?
C45 C46 . 1.380(4) ?
C46 C47 . 1.367(4) ?
C46 H46A . 0.9300 ?
C47 C48 . 1.350(5) ?
C47 H47A . 0.9300 ?
C48 C49 . 1.351(5) ?
C48 H48A . 0.9300 ?
C49 C50 . 1.379(4) ?
C49 H49A . 0.9300 ?
C50 H50A . 0.9300 ?
C51 C56 . 1.360(3) ?
C51 C52 . 1.361(4) ?
C52 C53 . 1.366(4) ?
C52 H52A . 0.9300 ?
C53 C54 . 1.352(4) ?
C53 H53A . 0.9300 ?
C54 C55 . 1.336(5) ?
C54 H54A . 0.9300 ?
C55 C56 . 1.371(4) ?
C55 H55A . 0.9300 ?
C56 H56A . 0.9300 ?
C57 Cl2 . 1.664(7) ?
C57 Cl3 . 1.670(7) ?
C57 Cl1 . 1.702(6) ?
C57 H57 . 0.9800 ?

loop_
_geom_hbond_atom_site_label_D
_geom_hbond_atom_site_label_H
_geom_hbond_atom_site_label_A
_geom_hbond_site_symmetry_A
_geom_hbond_distance_DH
_geom_hbond_distance_HA
_geom_hbond_distance_DA
_geom_hbond_angle_DHA
O4 H4 O14 3_646 0.82 1.75 2.554(2) 166
O6 H6 O9 4_566 0.82 1.76 2.551(2) 162

loop_
_geom_torsion_atom_site_label_1
_geom_torsion_atom_site_label_2
_geom_torsion_atom_site_label_3
_geom_torsion_atom_site_label_4
_geom_torsion
C6 C1 C2 C3 -2.6(6)
C1 C2 C3 C4 2.6(7)
C2 C3 C4 C5 -1.3(7)
C3 C4 C5 C6 -0.1(6)
C4 C5 C6 C1 0.1(5)
C4 C5 C6 C7 -176.1(3)
C2 C1 C6 C5 1.2(5)
C2 C1 C6 C7 177.6(3)
C8 O2 C7 O1 -5.2(4)
C8 O2 C7 C6 172.09(19)
C5 C6 C7 O1 174.9(3)
C1 C6 C7 O1 -1.3(4)
C5 C6 C7 O2 -2.3(4)
C1 C6 C7 O2 -178.5(2)
C7 O2 C8 C10 -151.6(2)
C7 O2 C8 C9 88.5(3)
O2 C8 C9 O3 -4.1(4)
C10 C8 C9 O3 -121.2(3)
O2 C8 C9 O4 176.0(2)
C10 C8 C9 O4 58.9(3)
C12 O7 C10 C8 -161.6(2)
C12 O7 C10 C11 77.5(3)
O2 C8 C10 O7 -68.3(2)
C9 C8 C10 O7 51.9(3)
O2 C8 C10 C11 52.3(2)
C9 C8 C10 C11 172.5(2)
O7 C10 C11 O5 4.3(4)
C8 C10 C11 O5 -113.7(3)
O7 C10 C11 O6 -177.0(2)
C8 C10 C11 O6 65.1(3)
C10 O7 C12 O8 -4.4(4)
C10 O7 C12 C13 175.4(2)
O8 C12 C13 C18 -6.7(5)
O7 C12 C13 C18 173.5(3)
O8 C12 C13 C14 173.2(3)
O7 C12 C13 C14 -6.6(4)
C18 C13 C14 C15 0.0(4)
C12 C13 C14 C15 -179.8(3)
C13 C14 C15 C16 -0.6(5)
C14 C15 C16 C17 -0.7(6)
C15 C16 C17 C18 2.5(6)
C14 C13 C18 C17 1.8(5)
C12 C13 C18 C17 -178.3(3)
C16 C17 C18 C13 -3.1(6)
O9 P1 C19 C24 -122.5(3)
C25 P1 C19 C24 -0.5(3)
C31 P1 C19 C24 113.5(3)
O9 P1 C19 C20 51.6(3)
C25 P1 C19 C20 173.6(3)
C31 P1 C19 C20 -72.5(3)
C24 C19 C20 C21 0.2(7)
P1 C19 C20 C21 -174.3(4)
C19 C20 C21 C22 -1.4(8)
C20 C21 C22 C23 1.8(9)
C21 C22 C23 C24 -0.9(7)
C20 C19 C24 C23 0.8(5)
P1 C19 C24 C23 174.8(3)
C22 C23 C24 C19 -0.4(6)
O9 P1 C25 C26 -151.8(2)
C19 P1 C25 C26 86.6(3)
C31 P1 C25 C26 -26.9(3)
O9 P1 C25 C30 28.3(3)
C19 P1 C25 C30 -93.3(3)
C31 P1 C25 C30 153.2(2)
C30 C25 C26 C27 1.8(5)
P1 C25 C26 C27 -178.1(2)
C25 C26 C27 C28 -0.3(5)
C26 C27 C28 C29 -1.8(6)
C27 C28 C29 C30 2.3(6)
C28 C29 C30 C25 -0.8(6)
C26 C25 C30 C29 -1.2(5)
P1 C25 C30 C29 178.7(3)
O9 P1 C31 C37 26.6(2)
C19 P1 C31 C37 148.6(2)
C25 P1 C31 C37 -96.8(2)
O9 P1 C31 C32 -159.48(19)
C19 P1 C31 C32 -37.5(2)
C25 P1 C31 C32 77.1(2)
C37 C31 C32 C33 2.3(4)
P1 C31 C32 C33 -171.8(2)
C35 N1 C33 O10 -176.9(3)
C35 N1 C33 C32 3.9(4)
C34 O10 C33 N1 9.1(5)
C34 O10 C33 C32 -171.6(3)
C31 C32 C33 N1 -5.1(5)
C31 C32 C33 O10 175.7(3)
C33 N1 C35 O11 179.3(2)
C33 N1 C35 C37 0.2(4)
C36 O11 C35 N1 -5.6(4)
C36 O11 C35 C37 173.5(3)
C32 C31 C37 C35 1.3(3)
P1 C31 C37 C35 175.00(17)
C32 C31 C37 C38 -175.2(2)
P1 C31 C37 C38 -1.5(3)
N1 C35 C37 C31 -2.6(4)
O11 C35 C37 C31 178.2(2)
N1 C35 C37 C38 173.9(2)
O11 C35 C37 C38 -5.2(3)
C31 C37 C38 C44 99.0(3)
C35 C37 C38 C44 -77.3(3)
C31 C37 C38 C39 -75.4(3)
C35 C37 C38 C39 108.3(2)
C41 N2 C39 O12 -177.3(2)
C41 N2 C39 C38 3.0(3)
C40 O12 C39 N2 -4.6(3)
C40 O12 C39 C38 175.2(2)
C44 C38 C39 N2 -5.3(3)
C37 C38 C39 N2 169.6(2)
C44 C38 C39 O12 174.9(2)
C37 C38 C39 O12 -10.2(3)
C39 N2 C41 O13 -177.6(2)
C39 N2 C41 C43 1.3(4)
C42 O13 C41 N2 7.6(4)
C42 O13 C41 C43 -171.4(3)
N2 C41 C43 C44 -2.9(4)
O13 C41 C43 C44 176.1(2)
C39 C38 C44 C43 3.5(3)
C37 C38 C44 C43 -171.1(2)
C39 C38 C44 P2 -174.83(16)
C37 C38 C44 P2 10.6(3)
C41 C43 C44 C38 0.2(4)
C41 C43 C44 P2 178.6(2)
O14 P2 C44 C38 -28.3(2)
C45 P2 C44 C38 -150.20(19)
C51 P2 C44 C38 96.3(2)
O14 P2 C44 C43 153.41(19)
C45 P2 C44 C43 31.5(2)
C51 P2 C44 C43 -82.0(2)
O14 P2 C45 C50 139.9(3)
C51 P2 C45 C50 16.2(3)
C44 P2 C45 C50 -97.6(3)
O14 P2 C45 C46 -32.6(3)
C51 P2 C45 C46 -156.3(3)
C44 P2 C45 C46 89.9(3)
C50 C45 C46 C47 5.8(7)
P2 C45 C46 C47 179.0(4)
C45 C46 C47 C48 -7.1(9)
C46 C47 C48 C49 5.2(9)
C47 C48 C49 C50 -2.4(7)
C46 C45 C50 C49 -3.2(6)
P2 C45 C50 C49 -175.8(3)
C48 C49 C50 C45 1.6(7)
O14 P2 C51 C56 -44.4(3)
C45 P2 C51 C56 77.6(3)
C44 P2 C51 C56 -167.9(3)
O14 P2 C51 C52 134.4(3)
C45 P2 C51 C52 -103.6(3)
C44 P2 C51 C52 10.9(3)
C56 C51 C52 C53 0.5(6)
P2 C51 C52 C53 -178.3(3)
C51 C52 C53 C54 -2.8(7)
C52 C53 C54 C55 3.6(8)
C53 C54 C55 C56 -2.3(9)
C52 C51 C56 C55 0.9(7)
P2 C51 C56 C55 179.8(4)
C54 C55 C56 C51 0.1(9)
